data_1508221
loop_
_publ_author_name
'Chena, Sheng-Chun'
'Qina, Rui-Rui'
'Zhanga, Zhi-Hui'
'Qina, Jing'
'Gaob, Hai-Bo'
'Suna, Fu-An'
Hea,Ming-Yang
'Chen, Qun'

_publ_section_title
;
 Solvent-regulated assembly of three new polymeric Cd^II^
 5-fluoroisophthalates with mono-, di-, and trinuclear nodes: Syntheses,
 structures, and luminescent properties
;
_journal_name_full
;
Inorganica Chimica Acta
;
_journal_page_first 61
_journal_page_last 69
_journal_paper_doi 10.1016/j.ica.2012.04.009
_journal_volume 390
_journal_year 2012
_chemical_formula_sum 'C11 H15 Cd F O7'
_chemical_formula_weight 390.63
_space_group_IT_number 14
_symmetry_cell_setting monoclinic
_symmetry_space_group_name_Hall '-P 2ybc'
_symmetry_space_group_name_H-M 'P 1 21/c 1'
_atom_sites_solution_hydrogens geom
_atom_sites_solution_primary direct
_atom_sites_solution_secondary difmap
_cell_angle_alpha 90.00
_cell_angle_beta 93.76(2)
_cell_angle_gamma 90.00
_cell_formula_units_Z 4
_cell_length_a 7.837(12)
_cell_length_b 18.02(3)
_cell_length_c 10.191(15)
_cell_measurement_reflns_used 2387
_cell_measurement_temperature 296(2)
_cell_measurement_theta_max 27.21
_cell_measurement_theta_min 2.60
_cell_volume 1436(4)
_computing_cell_refinement 'Bruker Apex II'
_computing_data_collection 'Bruker Apex II'
_computing_data_reduction 'Bruker SAINT'
_computing_molecular_graphics 'Bruker SHELXTL'
_computing_publication_material 'Bruker SHELXTL'
_computing_structure_refinement 'SHELXL-97 (Sheldrick, 1997)'
_computing_structure_solution 'SHELXS-97 (Sheldrick, 1990)'
_diffrn_ambient_temperature 296(2)
_diffrn_measured_fraction_theta_full 0.962
_diffrn_measured_fraction_theta_max 0.962
_diffrn_measurement_device_type 'CCD area detector'
_diffrn_measurement_method 'phi and omega scans'
_diffrn_radiation_monochromator graphite
_diffrn_radiation_source 'fine-focus sealed tube'
_diffrn_radiation_type MoK\a
_diffrn_radiation_wavelength 0.71073
_diffrn_reflns_av_R_equivalents 0.0471
_diffrn_reflns_av_sigmaI/netI 0.0672
_diffrn_reflns_limit_h_max 8
_diffrn_reflns_limit_h_min -9
_diffrn_reflns_limit_k_max 21
_diffrn_reflns_limit_k_min -21
_diffrn_reflns_limit_l_max 11
_diffrn_reflns_limit_l_min -12
_diffrn_reflns_number 6471
_diffrn_reflns_theta_full 24.99
_diffrn_reflns_theta_max 24.99
_diffrn_reflns_theta_min 2.26
_exptl_absorpt_coefficient_mu 1.558
_exptl_absorpt_correction_T_max 0.7667
_exptl_absorpt_correction_T_min 0.6967
_exptl_absorpt_correction_type multi-scan
_exptl_absorpt_process_details sadabs
_exptl_crystal_colour colourless
_exptl_crystal_density_diffrn 1.807
_exptl_crystal_density_method 'not measured'
_exptl_crystal_description block-shaped
_exptl_crystal_F_000 776
_exptl_crystal_size_max 0.25
_exptl_crystal_size_mid 0.22
_exptl_crystal_size_min 0.18
_refine_diff_density_max 1.822
_refine_diff_density_min -1.874
_refine_diff_density_rms 0.261
_refine_ls_extinction_coef 0.0020(11)
_refine_ls_extinction_expression Fc^*^=kFc[1+0.001xFc^2^\l^3^/sin(2\q)]^-1/4^
_refine_ls_extinction_method SHELXL
_refine_ls_goodness_of_fit_ref 1.116
_refine_ls_hydrogen_treatment constr
_refine_ls_matrix_type full
_refine_ls_number_parameters 185
_refine_ls_number_reflns 2437
_refine_ls_number_restraints 0
_refine_ls_restrained_S_all 1.116
_refine_ls_R_factor_all 0.0879
_refine_ls_R_factor_gt 0.0499
_refine_ls_shift/su_max 0.001
_refine_ls_shift/su_mean 0.000
_refine_ls_structure_factor_coef Fsqd
_refine_ls_weighting_details 'calc w=1/[\s^2^(Fo^2^)+(0.1223P)^2^+0.7756P] where P=(Fo^2^+2Fc^2^)/3'
_refine_ls_weighting_scheme calc
_refine_ls_wR_factor_gt 0.1474
_refine_ls_wR_factor_ref 0.1962
_reflns_number_gt 1788
_reflns_number_total 2437
_reflns_threshold_expression >2sigma(I)
_cod_data_source_file ICA-2012-390-61-69-1.cif
_cod_data_source_block 1
_cod_original_sg_symbol_H-M 'P 21/c'
_cod_database_code 1508221

loop_
_symmetry_equiv_pos_as_xyz
'x, y, z'
'-x, y+1/2, -z+1/2'
'-x, -y, -z'
'x, -y-1/2, z-1/2'

loop_
_atom_site_label
_atom_site_type_symbol
_atom_site_fract_x
_atom_site_fract_y
_atom_site_fract_z
_atom_site_U_iso_or_equiv
_atom_site_adp_type
_atom_site_occupancy
_atom_site_symmetry_multiplicity
_atom_site_calc_flag
_atom_site_refinement_flags
Cd1 Cd 0.62644(7) 0.79383(3) 0.40425(6) 0.0261(3) Uani 1 1 d .
C1 C 0.4430(9) 0.8863(5) 0.2313(10) 0.029(2) Uani 1 1 d .
C2 C 0.3546(9) 0.9359(4) 0.1297(9) 0.0223(19) Uani 1 1 d .
C3 C 0.3636(10) 1.0120(5) 0.1441(9) 0.0255(19) Uani 1 1 d .
H3 H 0.4246 1.0320 0.2170 0.031 Uiso 1 1 calc R
C4 C 0.2826(10) 1.0596(5) 0.0510(9) 0.030(2) Uani 1 1 d .
C5 C 0.3011(10) 1.1447(5) 0.0685(10) 0.028(2) Uani 1 1 d .
C6 C 0.1951(10) 1.0296(5) -0.0600(9) 0.027(2) Uani 1 1 d .
H6A H 0.1429 1.0602 -0.1242 0.032 Uiso 1 1 calc R
C7 C 0.1877(10) 0.9547(5) -0.0726(9) 0.026(2) Uani 1 1 d .
C8 C 0.2614(9) 0.9047(5) 0.0183(9) 0.026(2) Uani 1 1 d .
H8 H 0.2504 0.8537 0.0071 0.031 Uiso 1 1 calc R
C9 C 0.3133(17) 0.8513(7) 0.5796(14) 0.074(4) Uani 1 1 d .
H9A H 0.3519 0.8582 0.6702 0.111 Uiso 1 1 calc R
H9B H 0.1912 0.8458 0.5727 0.111 Uiso 1 1 calc R
H9C H 0.3449 0.8937 0.5295 0.111 Uiso 1 1 calc R
C10 C 1.0131(14) 0.7725(8) 0.2961(14) 0.070(4) Uani 1 1 d .
H10A H 1.0590 0.7749 0.3857 0.105 Uiso 1 1 calc R
H10B H 1.0955 0.7918 0.2393 0.105 Uiso 1 1 calc R
H10C H 0.9877 0.7219 0.2731 0.105 Uiso 1 1 calc R
C11 C 0.8179(19) 0.9390(8) 0.5500(14) 0.080(4) Uani 1 1 d .
H11A H 0.8887 0.9410 0.4767 0.120 Uiso 1 1 calc R
H11B H 0.8799 0.9583 0.6269 0.120 Uiso 1 1 calc R
H11C H 0.7169 0.9682 0.5309 0.120 Uiso 1 1 calc R
F2 F 0.0989(7) 0.9240(3) -0.1803(5) 0.0414(14) Uani 1 1 d .
O1 O 0.5251(8) 0.9157(3) 0.3268(7) 0.0378(16) Uani 1 1 d .
O2 O 0.4376(8) 0.8155(3) 0.2173(6) 0.0312(15) Uani 1 1 d .
O3 O 0.2529(8) 1.1873(3) -0.0237(6) 0.0325(15) Uani 1 1 d .
O4 O 0.3662(8) 1.1684(3) 0.1763(6) 0.0331(16) Uani 1 1 d .
O5 O 0.3925(8) 0.7846(3) 0.5286(7) 0.0379(17) Uani 1 1 d .
H5 H 0.3958 0.7515 0.5838 0.057 Uiso 1 1 d R
O6 O 0.8588(8) 0.8161(4) 0.2815(6) 0.0366(16) Uani 1 1 d .
H6 H 0.8430 0.8198 0.2014 0.055 Uiso 1 1 d R
O7 O 0.7668(8) 0.8582(4) 0.5747(7) 0.0437(18) Uani 1 1 d .
H7 H 0.6808 0.8542 0.6158 0.066 Uiso 1 1 d R

loop_
_atom_site_aniso_label
_atom_site_aniso_U_11
_atom_site_aniso_U_22
_atom_site_aniso_U_33
_atom_site_aniso_U_23
_atom_site_aniso_U_13
_atom_site_aniso_U_12
Cd1 0.0314(4) 0.0211(4) 0.0258(6) 0.0008(3) 0.0013(3) 0.0024(2)
C1 0.017(3) 0.027(5) 0.042(6) -0.005(4) 0.000(4) -0.008(3)
C2 0.020(3) 0.019(4) 0.028(5) 0.003(4) 0.003(3) -0.004(3)
C3 0.028(4) 0.027(5) 0.022(5) 0.003(4) 0.004(3) 0.001(3)
C4 0.024(4) 0.026(4) 0.040(6) -0.005(4) -0.001(4) 0.004(3)
C5 0.030(4) 0.019(4) 0.036(6) -0.008(4) 0.009(4) 0.004(3)
C6 0.025(4) 0.026(4) 0.030(6) 0.000(4) 0.005(4) 0.007(3)
C7 0.025(4) 0.026(4) 0.026(6) -0.016(4) -0.003(3) 0.001(3)
C8 0.023(4) 0.027(4) 0.027(6) -0.001(4) -0.002(4) -0.001(3)
C9 0.078(8) 0.059(8) 0.090(11) 0.032(8) 0.035(7) 0.021(7)
C10 0.037(6) 0.108(11) 0.065(10) 0.019(8) -0.002(6) 0.003(6)
C11 0.097(10) 0.081(10) 0.063(10) -0.030(8) 0.011(8) -0.026(8)
F2 0.049(3) 0.036(3) 0.036(4) -0.017(3) -0.014(3) 0.001(2)
O1 0.052(4) 0.023(3) 0.036(4) 0.005(3) -0.016(3) -0.002(3)
O2 0.040(3) 0.023(3) 0.030(4) 0.000(3) -0.003(3) 0.002(3)
O3 0.049(4) 0.023(3) 0.026(4) -0.001(3) 0.001(3) 0.001(3)
O4 0.049(4) 0.020(3) 0.029(4) -0.006(3) -0.007(3) -0.002(3)
O5 0.044(4) 0.034(4) 0.036(5) 0.010(3) 0.008(3) 0.005(3)
O6 0.037(3) 0.055(4) 0.018(4) -0.001(3) 0.003(3) 0.002(3)
O7 0.048(4) 0.037(4) 0.046(5) -0.016(3) 0.000(3) -0.011(3)

loop_
_atom_type_symbol
_atom_type_description
_atom_type_scat_dispersion_real
_atom_type_scat_dispersion_imag
_atom_type_scat_source
C C 0.0033 0.0016 'International Tables Vol C Tables 4.2.6.8 and 6.1.1.4'
H H 0.0000 0.0000 'International Tables Vol C Tables 4.2.6.8 and 6.1.1.4'
O O 0.0106 0.0060 'International Tables Vol C Tables 4.2.6.8 and 6.1.1.4'
F F 0.0171 0.0103 'International Tables Vol C Tables 4.2.6.8 and 6.1.1.4'
Cd Cd -0.8075 1.2024 'International Tables Vol C Tables 4.2.6.8 and 6.1.1.4'

loop_
_geom_angle_atom_site_label_1
_geom_angle_atom_site_label_2
_geom_angle_atom_site_label_3
_geom_angle
_geom_angle_site_symmetry_1
_geom_angle_site_symmetry_3
O5 Cd1 O7 88.8(3) . .
O5 Cd1 O6 174.1(2) . .
O7 Cd1 O6 88.1(3) . .
O5 Cd1 O2 88.6(3) . .
O7 Cd1 O2 139.9(2) . .
O6 Cd1 O2 90.5(3) . .
O5 Cd1 O4 99.1(2) . 2_645
O7 Cd1 O4 135.1(2) . 2_645
O6 Cd1 O4 86.6(2) . 2_645
O2 Cd1 O4 84.7(2) . 2_645
O5 Cd1 O3 88.0(2) . 2_645
O7 Cd1 O3 82.5(2) . 2_645
O6 Cd1 O3 96.5(2) . 2_645
O2 Cd1 O3 137.3(2) . 2_645
O4 Cd1 O3 54.0(2) 2_645 2_645
O5 Cd1 O1 89.4(2) . .
O7 Cd1 O1 85.4(2) . .
O6 Cd1 O1 85.4(2) . .
O2 Cd1 O1 54.6(2) . .
O4 Cd1 O1 138.3(2) 2_645 .
O3 Cd1 O1 167.7(2) 2_645 .
O5 Cd1 C5 92.3(2) . 2_645
O7 Cd1 C5 109.2(3) . 2_645
O6 Cd1 C5 93.4(2) . 2_645
O2 Cd1 C5 110.8(3) . 2_645
O4 Cd1 C5 27.1(2) 2_645 2_645
O3 Cd1 C5 27.0(2) 2_645 2_645
O1 Cd1 C5 165.3(3) . 2_645
O1 C1 O2 121.4(8) . .
O1 C1 C2 118.3(8) . .
O2 C1 C2 120.2(8) . .
C3 C2 C8 119.7(8) . .
C3 C2 C1 120.0(8) . .
C8 C2 C1 120.3(7) . .
C2 C3 C4 121.3(9) . .
C2 C3 H3 119.4 . .
C4 C3 H3 119.4 . .
C6 C4 C3 119.3(8) . .
C6 C4 C5 121.0(8) . .
C3 C4 C5 119.6(8) . .
O3 C5 O4 122.2(8) . .
O3 C5 C4 120.0(8) . .
O4 C5 C4 117.8(8) . .
O3 C5 Cd1 61.8(4) . 2_655
O4 C5 Cd1 60.7(4) . 2_655
C4 C5 Cd1 173.4(5) . 2_655
C7 C6 C4 118.6(8) . .
C7 C6 H6A 120.7 . .
C4 C6 H6A 120.7 . .
C6 C7 F2 119.4(8) . .
C6 C7 C8 124.6(8) . .
F2 C7 C8 116.0(7) . .
C7 C8 C2 116.5(7) . .
C7 C8 H8 121.8 . .
C2 C8 H8 121.8 . .
O5 C9 H9A 109.5 . .
O5 C9 H9B 109.5 . .
H9A C9 H9B 109.5 . .
O5 C9 H9C 109.5 . .
H9A C9 H9C 109.5 . .
H9B C9 H9C 109.5 . .
O6 C10 H10A 109.5 . .
O6 C10 H10B 109.5 . .
H10A C10 H10B 109.5 . .
O6 C10 H10C 109.5 . .
H10A C10 H10C 109.5 . .
H10B C10 H10C 109.5 . .
O7 C11 H11A 109.5 . .
O7 C11 H11B 109.5 . .
H11A C11 H11B 109.5 . .
O7 C11 H11C 109.5 . .
H11A C11 H11C 109.5 . .
H11B C11 H11C 109.5 . .
C1 O1 Cd1 90.5(5) . .
C1 O2 Cd1 93.4(5) . .
C5 O3 Cd1 91.2(5) . 2_655
C5 O4 Cd1 92.2(5) . 2_655
C9 O5 Cd1 120.5(6) . .
C9 O5 H5 110.4 . .
Cd1 O5 H5 116.1 . .
C10 O6 Cd1 122.3(7) . .
C10 O6 H6 102.6 . .
Cd1 O6 H6 118.7 . .
C11 O7 Cd1 118.0(7) . .
C11 O7 H7 113.5 . .
Cd1 O7 H7 88.5 . .

loop_
_geom_bond_atom_site_label_1
_geom_bond_atom_site_label_2
_geom_bond_distance
_geom_bond_site_symmetry_2
Cd1 O5 2.302(7) .
Cd1 O7 2.307(7) .
Cd1 O6 2.311(7) .
Cd1 O2 2.367(7) .
Cd1 O4 2.407(7) 2_645
Cd1 O3 2.431(7) 2_645
Cd1 O1 2.449(7) .
Cd1 C5 2.757(9) 2_645
C1 O1 1.249(10) .
C1 O2 1.284(10) .
C1 C2 1.503(12) .
C2 C3 1.381(12) .
C2 C8 1.423(12) .
C3 C4 1.400(12) .
C3 H3 0.9300 .
C4 C6 1.394(12) .
C4 C5 1.549(12) .
C5 O3 1.252(11) .
C5 O4 1.256(11) .
C5 Cd1 2.757(9) 2_655
C6 C7 1.357(12) .
C6 H6A 0.9300 .
C7 F2 1.376(9) .
C7 C8 1.390(12) .
C8 H8 0.9300 .
C9 O5 1.464(14) .
C9 H9A 0.9600 .
C9 H9B 0.9600 .
C9 H9C 0.9600 .
C10 O6 1.442(13) .
C10 H10A 0.9600 .
C10 H10B 0.9600 .
C10 H10C 0.9600 .
C11 O7 1.535(15) .
C11 H11A 0.9600 .
C11 H11B 0.9600 .
C11 H11C 0.9600 .
O3 Cd1 2.431(7) 2_655
O4 Cd1 2.407(7) 2_655
O5 H5 0.8200 .
O6 H6 0.8200 .
O7 H7 0.8200 .

loop_
_geom_hbond_atom_site_label_D
_geom_hbond_atom_site_label_H
_geom_hbond_atom_site_label_A
_geom_hbond_distance_DH
_geom_hbond_distance_HA
_geom_hbond_distance_DA
_geom_hbond_angle_DHA
_geom_hbond_site_symmetry_A
_geom_hbond_publ_flag
O5 H5 O2 0.82 1.83 2.643(10) 170 4_576 yes
O6 H6 O3 0.82 1.92 2.715(10) 163 3_675 yes
O7 H7 O4 0.82 2.21 2.847(10) 134 3_676 yes

loop_
_geom_torsion_atom_site_label_1
_geom_torsion_atom_site_label_2
_geom_torsion_atom_site_label_3
_geom_torsion_atom_site_label_4
_geom_torsion
_geom_torsion_site_symmetry_1
_geom_torsion_site_symmetry_4
O1 C1 C2 C3 -0.8(12) . .
O2 C1 C2 C3 -178.8(7) . .
O1 C1 C2 C8 179.2(7) . .
O2 C1 C2 C8 1.2(12) . .
C8 C2 C3 C4 0.0(12) . .
C1 C2 C3 C4 180.0(7) . .
C2 C3 C4 C6 -1.7(12) . .
C2 C3 C4 C5 -177.9(7) . .
C6 C4 C5 O3 -7.5(12) . .
C3 C4 C5 O3 168.6(8) . .
C6 C4 C5 O4 173.0(7) . .
C3 C4 C5 O4 -10.9(11) . .
C6 C4 C5 Cd1 -111(6) . 2_655
C3 C4 C5 Cd1 65(6) . 2_655
C3 C4 C6 C7 1.6(12) . .
C5 C4 C6 C7 177.8(7) . .
C4 C6 C7 F2 178.7(7) . .
C4 C6 C7 C8 0.2(13) . .
C6 C7 C8 C2 -1.9(12) . .
F2 C7 C8 C2 179.6(6) . .
C3 C2 C8 C7 1.7(11) . .
C1 C2 C8 C7 -178.2(7) . .
O2 C1 O1 Cd1 3.1(8) . .
C2 C1 O1 Cd1 -174.8(6) . .
O5 Cd1 O1 C1 -90.6(5) . .
O7 Cd1 O1 C1 -179.4(5) . .
O6 Cd1 O1 C1 92.1(5) . .
O2 Cd1 O1 C1 -1.8(5) . .
O4 Cd1 O1 C1 12.5(7) 2_645 .
O3 Cd1 O1 C1 -168.2(9) 2_645 .
C5 Cd1 O1 C1 6.2(12) 2_645 .
O1 C1 O2 Cd1 -3.3(9) . .
C2 C1 O2 Cd1 174.7(6) . .
O5 Cd1 O2 C1 91.9(5) . .
O7 Cd1 O2 C1 5.4(7) . .
O6 Cd1 O2 C1 -82.3(5) . .
O4 Cd1 O2 C1 -168.8(5) 2_645 .
O3 Cd1 O2 C1 177.5(4) 2_645 .
O1 Cd1 O2 C1 1.7(5) . .
C5 Cd1 O2 C1 -176.1(5) 2_645 .
O4 C5 O3 Cd1 6.7(8) . 2_655
C4 C5 O3 Cd1 -172.7(6) . 2_655
O3 C5 O4 Cd1 -6.8(8) . 2_655
C4 C5 O4 Cd1 172.6(6) . 2_655
O7 Cd1 O5 C9 56.3(9) . .
O6 Cd1 O5 C9 -2(3) . .
O2 Cd1 O5 C9 -83.7(9) . .
O4 Cd1 O5 C9 -168.1(8) 2_645 .
O3 Cd1 O5 C9 138.9(9) 2_645 .
O1 Cd1 O5 C9 -29.1(9) . .
C5 Cd1 O5 C9 165.5(9) 2_645 .
O5 Cd1 O6 C10 139(2) . .
O7 Cd1 O6 C10 80.4(9) . .
O2 Cd1 O6 C10 -139.7(9) . .
O4 Cd1 O6 C10 -55.0(9) 2_645 .
O3 Cd1 O6 C10 -1.9(9) 2_645 .
O1 Cd1 O6 C10 165.9(9) . .
C5 Cd1 O6 C10 -28.8(9) 2_645 .
O5 Cd1 O7 C11 -116.5(8) . .
O6 Cd1 O7 C11 58.5(8) . .
O2 Cd1 O7 C11 -30.0(9) . .
O4 Cd1 O7 C11 141.8(7) 2_645 .
O3 Cd1 O7 C11 155.4(8) 2_645 .
O1 Cd1 O7 C11 -27.0(8) . .
C5 Cd1 O7 C11 151.4(7) 2_645 .
